data_2220197
loop_
_publ_author_name
'Khaledi, Hamid'
'Mohd Ali, Hapipah'
'Ng, Seik Weng'

_publ_section_title
;Bis[benzyl
 <i>N</i>'-(1<i>H</i>-indol-3-ylmethylene)hydrazinecarbodithioato-\k^2^<i>N</i>',<i>S</i>]nickel(II)
 <i>N</i>,<i>N</i>-dimethylformamide disolvate
;
_journal_coeditor_code HB2849
_journal_issue 12
_journal_name_full 'Acta Crystallographica Section E'
_journal_page_first m1615
_journal_paper_doi 10.1107/S1600536808038580
_journal_volume 64
_journal_year 2008
_chemical_formula_iupac '[Ni (C17 H14 N3 S2)2], 2C3 H7 N O'
_chemical_formula_moiety 'C34 H28 N6 Ni S4, 2(C3 H7 N O)'
_chemical_formula_sum 'C40 H42 N8 Ni O2 S4'
_chemical_formula_weight 853.77
_chemical_name_systematic
;
Bis[benzyl <i>N</i>'-(1<i>H</i>-indol-3-ylmethylene)hydrazinecarbodithioato-
\k^2^<i>N</i>',<i>S</i>]nickel(II) <i>N</i>,<i>N</i>-dimethylformamide
disolvate
;
_space_group_IT_number 14
_symmetry_cell_setting monoclinic
_symmetry_space_group_name_Hall '-P 2ybc'
_symmetry_space_group_name_H-M 'P 1 21/c 1'
_atom_sites_solution_hydrogens geom
_atom_sites_solution_primary direct
_atom_sites_solution_secondary difmap
_audit_creation_method SHELXL-97
_cell_angle_alpha 90.00
_cell_angle_beta 117.921(2)
_cell_angle_gamma 90.00
_cell_formula_units_Z 2
_cell_length_a 10.3808(3)
_cell_length_b 20.0219(7)
_cell_length_c 10.7831(3)
_cell_measurement_reflns_used 1450
_cell_measurement_temperature 100(2)
_cell_measurement_theta_max 22.7
_cell_measurement_theta_min 2.2
_cell_volume 1980.31(11)
_computing_cell_refinement 'SAINT (Bruker, 2007)'
_computing_data_collection 'APEX2 (Bruker, 2007)'
_computing_data_reduction 'SAINT (Bruker, 2007)'
_computing_molecular_graphics 'X-SEED (Barbour, 2001)'
_computing_publication_material 'pubCIF (Westrip, 2008)'
_computing_structure_refinement 'SHELXL97 (Sheldrick, 2008)'
_computing_structure_solution 'SHELXS97 (Sheldrick, 2008)'
_diffrn_ambient_temperature 100(2)
_diffrn_measured_fraction_theta_full 1.000
_diffrn_measured_fraction_theta_max 1.000
_diffrn_measurement_device_type 'Bruker SMART APEX CCD'
_diffrn_measurement_method \w
_diffrn_radiation_monochromator graphite
_diffrn_radiation_source 'fine-focus sealed tube'
_diffrn_radiation_type MoK\a
_diffrn_radiation_wavelength 0.71073
_diffrn_reflns_av_R_equivalents 0.0619
_diffrn_reflns_av_sigmaI/netI 0.0576
_diffrn_reflns_limit_h_max 12
_diffrn_reflns_limit_h_min -12
_diffrn_reflns_limit_k_max 23
_diffrn_reflns_limit_k_min -23
_diffrn_reflns_limit_l_max 12
_diffrn_reflns_limit_l_min -12
_diffrn_reflns_number 13342
_diffrn_reflns_theta_full 25.00
_diffrn_reflns_theta_max 25.00
_diffrn_reflns_theta_min 2.03
_diffrn_standards_decay_% 0
_diffrn_standards_interval_count 0
_diffrn_standards_interval_time 0
_diffrn_standards_number 0
_exptl_absorpt_coefficient_mu 0.748
_exptl_absorpt_correction_T_max 0.957
_exptl_absorpt_correction_T_min 0.916
_exptl_absorpt_correction_type multi-scan
_exptl_absorpt_process_details '(SADABS; Sheldrick, 1996)'
_exptl_crystal_colour Brown
_exptl_crystal_density_diffrn 1.432
_exptl_crystal_density_method 'not measured'
_exptl_crystal_description Block
_exptl_crystal_F_000 892
_exptl_crystal_size_max 0.12
_exptl_crystal_size_mid 0.12
_exptl_crystal_size_min 0.06
_refine_diff_density_max 0.503
_refine_diff_density_min -0.293
_refine_ls_extinction_method none
_refine_ls_goodness_of_fit_ref 1.030
_refine_ls_hydrogen_treatment constr
_refine_ls_matrix_type full
_refine_ls_number_parameters 252
_refine_ls_number_reflns 3481
_refine_ls_number_restraints 0
_refine_ls_restrained_S_all 1.030
_refine_ls_R_factor_all 0.0607
_refine_ls_R_factor_gt 0.0398
_refine_ls_shift/su_max 0.001
_refine_ls_shift/su_mean 0.001
_refine_ls_structure_factor_coef Fsqd
_refine_ls_weighting_details 'calc w=1/[\s^2^(Fo^2^)+(0.0396P)^2^+0.2888P] where P=(Fo^2^+2Fc^2^)/3'
_refine_ls_weighting_scheme calc
_refine_ls_wR_factor_gt 0.0848
_refine_ls_wR_factor_ref 0.0942
_reflns_number_gt 2615
_reflns_number_total 3481
_reflns_threshold_expression I>2\s(I)
_cod_data_source_file hb2849.cif
_cod_data_source_block I
_cod_depositor_comments
;
The following automatic conversions were performed:
'_symmetry_cell_setting' value 'Monoclinic' changed to 'monoclinic'
according to '/home/saulius/struct/CIF-dictionaries/cif_core.dic'
dictionary named 'cif_core.dic' version 2.4.1 from
2010-06-29.

'_exptl_absorpt_correction_type' value 'Multi-scan' changed
to 'multi-scan' according to
'/home/saulius/struct/CIF-dictionaries/cif_core.dic' dictionary named
'cif_core.dic' version 2.4.1 from 2010-06-29.

Automatic conversion script
Id: cif_fix_enum 1527 2010-12-29 10:47:43Z saulius 

The following automatic conversions were performed:

'_symmetry_cell_setting' value 'Monoclinic' changed to 'monoclinic'
according to /home/saulius/struct/CIF-dictionaries/cif_core.dic
dictionary named 'cif_core.dic' version 2.4.1 from
2010-06-29.

'_exptl_absorpt_correction_type' value 'Multi-scan'
changed to 'multi-scan' according to
/home/saulius/struct/CIF-dictionaries/cif_core.dic dictionary named
'cif_core.dic' version 2.4.1 from 2010-06-29.

Automatic conversion script
Id: cif_fix_values 1715 2011-07-08 13:25:40Z adriana 
;
_cod_original_cell_volume 1980.30(10)
_cod_original_sg_symbol_H-M 'P 21/c'
_cod_database_code 2220197
_cod_database_fobs_code 2220197

loop_
_symmetry_equiv_pos_as_xyz
'x, y, z'
'-x, y+1/2, -z+1/2'
'-x, -y, -z'
'x, -y-1/2, z-1/2'

loop_
_atom_site_type_symbol
_atom_site_label
_atom_site_fract_x
_atom_site_fract_y
_atom_site_fract_z
_atom_site_U_iso_or_equiv
_atom_site_adp_type
_atom_site_calc_flag
_atom_site_refinement_flags
_atom_site_occupancy
Ni Ni1 0.5000 0.5000 0.5000 0.01710(15) Uani d S 1
S S1 0.48640(8) 0.60841(4) 0.48343(8) 0.0236(2) Uani d . 1
S S2 0.38426(8) 0.70431(4) 0.62163(8) 0.0234(2) Uani d . 1
O O1 0.1755(3) 0.56685(12) 1.1091(2) 0.0472(7) Uani d . 1
N N1 0.2818(3) 0.49406(11) 0.9618(2) 0.0220(6) Uani d . 1
H H1 0.2520 0.5191 1.0105 0.026 Uiso calc R 1
N N2 0.4331(2) 0.51020(11) 0.6371(2) 0.0182(5) Uani d . 1
N N3 0.3953(2) 0.57357(11) 0.6685(2) 0.0192(5) Uani d . 1
N N4 0.0849(3) 0.57529(12) 1.2634(2) 0.0252(6) Uani d . 1
C C1 0.2942(3) 0.42563(14) 0.9707(3) 0.0192(6) Uani d . 1
C C2 0.2658(3) 0.38131(15) 1.0548(3) 0.0232(7) Uani d . 1
H H2 0.2351 0.3967 1.1200 0.028 Uiso calc R 1
C C3 0.2842(3) 0.31463(15) 1.0393(3) 0.0260(7) Uani d . 1
H H3 0.2647 0.2832 1.0945 0.031 Uiso calc R 1
C C4 0.3308(3) 0.29162(15) 0.9445(3) 0.0250(7) Uani d . 1
H H4 0.3412 0.2450 0.9354 0.030 Uiso calc R 1
C C5 0.3621(3) 0.33626(15) 0.8636(3) 0.0219(7) Uani d . 1
H H5 0.3955 0.3205 0.8005 0.026 Uiso calc R 1
C C6 0.3437(3) 0.40438(14) 0.8763(3) 0.0187(6) Uani d . 1
C C7 0.3625(3) 0.46401(14) 0.8099(3) 0.0188(6) Uani d . 1
C C8 0.3220(3) 0.51697(15) 0.8678(3) 0.0223(7) Uani d . 1
H H8 0.3227 0.5627 0.8443 0.027 Uiso calc R 1
C C9 0.4138(3) 0.46239(15) 0.7091(3) 0.0198(7) Uani d . 1
H H9 0.4382 0.4191 0.6907 0.024 Uiso calc R 1
C C10 0.4193(3) 0.62076(14) 0.6009(3) 0.0191(6) Uani d . 1
C C11 0.3353(3) 0.70343(15) 0.7620(3) 0.0245(7) Uani d . 1
H H11A 0.4028 0.6726 0.8354 0.029 Uiso calc R 1
H H11B 0.3535 0.7487 0.8039 0.029 Uiso calc R 1
C C12 0.1817(3) 0.68378(14) 0.7277(3) 0.0206(7) Uani d . 1
C C13 0.0673(3) 0.68232(15) 0.5927(3) 0.0259(7) Uani d . 1
H H13 0.0838 0.6939 0.5159 0.031 Uiso calc R 1
C C14 -0.0716(3) 0.66398(16) 0.5687(3) 0.0309(8) Uani d . 1
H H14 -0.1490 0.6622 0.4754 0.037 Uiso calc R 1
C C15 -0.0977(3) 0.64846(16) 0.6793(3) 0.0320(8) Uani d . 1
H H15 -0.1930 0.6364 0.6627 0.038 Uiso calc R 1
C C16 0.0152(3) 0.65049(15) 0.8139(3) 0.0291(8) Uani d . 1
H H16 -0.0020 0.6398 0.8908 0.035 Uiso calc R 1
C C17 0.1540(3) 0.66816(15) 0.8379(3) 0.0243(7) Uani d . 1
H H17 0.2312 0.6696 0.9313 0.029 Uiso calc R 1
C C18 0.1381(4) 0.54196(18) 1.1919(3) 0.0376(9) Uani d . 1
H H18 0.1485 0.4950 1.2054 0.045 Uiso calc R 1
C C19 0.0701(3) 0.64730(15) 1.2501(3) 0.0289(8) Uani d . 1
H H19A 0.0755 0.6616 1.1658 0.043 Uiso calc R 1
H H19B 0.1489 0.6684 1.3329 0.043 Uiso calc R 1
H H19C -0.0241 0.6606 1.2427 0.043 Uiso calc R 1
C C20 0.0490(3) 0.54232(15) 1.3634(3) 0.0293(7) Uani d . 1
H H20A 0.0590 0.4939 1.3579 0.044 Uiso calc R 1
H H20B -0.0516 0.5531 1.3412 0.044 Uiso calc R 1
H H20C 0.1154 0.5578 1.4584 0.044 Uiso calc R 1

loop_
_atom_site_aniso_label
_atom_site_aniso_U_11
_atom_site_aniso_U_22
_atom_site_aniso_U_33
_atom_site_aniso_U_12
_atom_site_aniso_U_13
_atom_site_aniso_U_23
Ni1 0.0178(3) 0.0178(3) 0.0192(3) -0.0001(2) 0.0116(2) -0.0001(2)
S1 0.0326(5) 0.0197(4) 0.0292(4) 0.0005(3) 0.0234(4) 0.0002(3)
S2 0.0297(5) 0.0183(4) 0.0296(4) -0.0010(3) 0.0201(4) -0.0016(3)
O1 0.0752(19) 0.0443(17) 0.0405(14) 0.0204(13) 0.0424(14) 0.0058(12)
N1 0.0274(14) 0.0212(15) 0.0242(13) -0.0007(11) 0.0178(11) -0.0028(11)
N2 0.0186(13) 0.0152(14) 0.0220(12) 0.0001(10) 0.0106(10) -0.0005(10)
N3 0.0197(13) 0.0175(14) 0.0223(13) 0.0009(10) 0.0114(11) -0.0031(10)
N4 0.0265(15) 0.0263(16) 0.0239(13) 0.0015(11) 0.0129(12) -0.0056(11)
C1 0.0192(16) 0.0213(17) 0.0180(14) -0.0012(13) 0.0094(12) 0.0003(12)
C2 0.0225(17) 0.0289(19) 0.0212(15) -0.0016(14) 0.0128(13) 0.0023(13)
C3 0.0232(17) 0.030(2) 0.0264(16) 0.0009(14) 0.0128(14) 0.0100(14)
C4 0.0229(17) 0.0197(17) 0.0319(17) 0.0021(13) 0.0123(14) 0.0079(13)
C5 0.0188(16) 0.0253(18) 0.0229(15) 0.0023(13) 0.0110(13) 0.0003(13)
C6 0.0129(15) 0.0237(18) 0.0205(15) 0.0019(12) 0.0088(12) 0.0023(12)
C7 0.0172(16) 0.0200(17) 0.0203(15) -0.0010(12) 0.0098(13) -0.0001(12)
C8 0.0243(17) 0.0242(18) 0.0217(15) -0.0019(13) 0.0134(13) 0.0033(12)
C9 0.0172(16) 0.0201(18) 0.0237(16) 0.0008(12) 0.0107(13) -0.0002(12)
C10 0.0162(16) 0.0222(17) 0.0183(14) -0.0012(12) 0.0076(12) -0.0008(12)
C11 0.0304(18) 0.0232(18) 0.0263(16) -0.0054(14) 0.0186(14) -0.0074(13)
C12 0.0251(17) 0.0148(16) 0.0282(16) 0.0002(13) 0.0177(14) -0.0055(12)
C13 0.0301(19) 0.0247(18) 0.0265(17) 0.0025(14) 0.0164(15) -0.0007(13)
C14 0.0224(18) 0.032(2) 0.0314(18) 0.0053(14) 0.0071(15) -0.0008(15)
C15 0.0232(18) 0.031(2) 0.044(2) 0.0045(14) 0.0177(16) 0.0048(15)
C16 0.0322(19) 0.0273(19) 0.0366(19) 0.0018(14) 0.0234(16) 0.0042(14)
C17 0.0246(18) 0.0256(18) 0.0264(16) -0.0007(14) 0.0150(14) -0.0043(13)
C18 0.048(2) 0.034(2) 0.0333(19) 0.0081(17) 0.0206(18) -0.0021(16)
C19 0.034(2) 0.028(2) 0.0260(17) 0.0037(15) 0.0150(15) -0.0037(14)
C20 0.0300(18) 0.029(2) 0.0324(18) -0.0026(14) 0.0177(15) -0.0049(14)

loop_
_atom_type_symbol
_atom_type_description
_atom_type_scat_dispersion_real
_atom_type_scat_dispersion_imag
_atom_type_scat_source
C C 0.0033 0.0016 'International Tables Vol C Tables 4.2.6.8 and 6.1.1.4'
H H 0.0000 0.0000 'International Tables Vol C Tables 4.2.6.8 and 6.1.1.4'
N N 0.0061 0.0033 'International Tables Vol C Tables 4.2.6.8 and 6.1.1.4'
O O 0.0106 0.0060 'International Tables Vol C Tables 4.2.6.8 and 6.1.1.4'
S S 0.1246 0.1234 'International Tables Vol C Tables 4.2.6.8 and 6.1.1.4'
Ni Ni 0.3393 1.1124 'International Tables Vol C Tables 4.2.6.8 and 6.1.1.4'

loop_
_geom_angle_atom_site_label_1
_geom_angle_atom_site_label_2
_geom_angle_atom_site_label_3
_geom_angle_site_symmetry_1
_geom_angle_site_symmetry_3
_geom_angle
N2 Ni1 N2 3_666 . 180.0
N2 Ni1 S1 3_666 . 94.36(7)
N2 Ni1 S1 . . 85.64(7)
N2 Ni1 S1 3_666 3_666 85.64(7)
N2 Ni1 S1 . 3_666 94.36(7)
S1 Ni1 S1 . 3_666 180.0
C10 S1 Ni1 . . 96.64(10)
C10 S2 C11 . . 104.76(13)
C8 N1 C1 . . 109.9(2)
C8 N1 H1 . . 125.1
C1 N1 H1 . . 125.1
C9 N2 N3 . . 112.2(2)
C9 N2 Ni1 . . 126.4(2)
N3 N2 Ni1 . . 121.46(17)
C10 N3 N2 . . 111.9(2)
C18 N4 C20 . . 121.8(3)
C18 N4 C19 . . 119.9(3)
C20 N4 C19 . . 118.2(2)
N1 C1 C2 . . 129.6(3)
N1 C1 C6 . . 107.8(2)
C2 C1 C6 . . 122.6(3)
C3 C2 C1 . . 117.2(3)
C3 C2 H2 . . 121.4
C1 C2 H2 . . 121.4
C2 C3 C4 . . 121.7(3)
C2 C3 H3 . . 119.2
C4 C3 H3 . . 119.2
C5 C4 C3 . . 120.7(3)
C5 C4 H4 . . 119.7
C3 C4 H4 . . 119.7
C4 C5 C6 . . 119.0(3)
C4 C5 H5 . . 120.5
C6 C5 H5 . . 120.5
C5 C6 C1 . . 118.8(3)
C5 C6 C7 . . 134.5(3)
C1 C6 C7 . . 106.7(2)
C8 C7 C9 . . 131.5(3)
C8 C7 C6 . . 105.5(2)
C9 C7 C6 . . 123.0(3)
N1 C8 C7 . . 110.1(3)
N1 C8 H8 . . 125.0
C7 C8 H8 . . 125.0
N2 C9 C7 . . 131.1(3)
N2 C9 H9 . . 114.5
C7 C9 H9 . . 114.5
N3 C10 S1 . . 124.2(2)
N3 C10 S2 . . 121.5(2)
S1 C10 S2 . . 114.26(16)
C12 C11 S2 . . 118.4(2)
C12 C11 H11A . . 107.7
S2 C11 H11A . . 107.7
C12 C11 H11B . . 107.7
S2 C11 H11B . . 107.7
H11A C11 H11B . . 107.1
C17 C12 C13 . . 118.5(3)
C17 C12 C11 . . 118.0(2)
C13 C12 C11 . . 123.5(3)
C12 C13 C14 . . 120.4(3)
C12 C13 H13 . . 119.8
C14 C13 H13 . . 119.8
C15 C14 C13 . . 120.4(3)
C15 C14 H14 . . 119.8
C13 C14 H14 . . 119.8
C14 C15 C16 . . 119.4(3)
C14 C15 H15 . . 120.3
C16 C15 H15 . . 120.3
C15 C16 C17 . . 120.2(3)
C15 C16 H16 . . 119.9
C17 C16 H16 . . 119.9
C12 C17 C16 . . 121.0(3)
C12 C17 H17 . . 119.5
C16 C17 H17 . . 119.5
O1 C18 N4 . . 125.3(3)
O1 C18 H18 . . 117.3
N4 C18 H18 . . 117.3
N4 C19 H19A . . 109.5
N4 C19 H19B . . 109.5
H19A C19 H19B . . 109.5
N4 C19 H19C . . 109.5
H19A C19 H19C . . 109.5
H19B C19 H19C . . 109.5
N4 C20 H20A . . 109.5
N4 C20 H20B . . 109.5
H20A C20 H20B . . 109.5
N4 C20 H20C . . 109.5
H20A C20 H20C . . 109.5
H20B C20 H20C . . 109.5

loop_
_geom_bond_atom_site_label_1
_geom_bond_atom_site_label_2
_geom_bond_site_symmetry_2
_geom_bond_distance
_geom_bond_publ_flag
Ni1 N2 3_666 1.916(2) ?
Ni1 N2 . 1.916(2) yes
Ni1 S1 . 2.1770(7) yes
Ni1 S1 3_666 2.1770(7) ?
S1 C10 . 1.725(3) ?
S2 C10 . 1.748(3) ?
S2 C11 . 1.808(3) ?
O1 C18 . 1.233(4) ?
N1 C8 . 1.346(3) ?
N1 C1 . 1.375(3) ?
N1 H1 . 0.8800 ?
N2 C9 . 1.306(3) ?
N2 N3 . 1.416(3) ?
N3 C10 . 1.287(3) ?
N4 C18 . 1.321(4) ?
N4 C20 . 1.454(4) ?
N4 C19 . 1.450(4) ?
C1 C2 . 1.395(4) ?
C1 C6 . 1.404(4) ?
C2 C3 . 1.370(4) ?
C2 H2 . 0.9500 ?
C3 C4 . 1.398(4) ?
C3 H3 . 0.9500 ?
C4 C5 . 1.390(4) ?
C4 H4 . 0.9500 ?
C5 C6 . 1.393(4) ?
C5 H5 . 0.9500 ?
C6 C7 . 1.451(4) ?
C7 C8 . 1.391(4) ?
C7 C9 . 1.418(4) ?
C8 H8 . 0.9500 ?
C9 H9 . 0.9500 ?
C11 C12 . 1.511(4) ?
C11 H11A . 0.9900 ?
C11 H11B . 0.9900 ?
C12 C17 . 1.383(4) ?
C12 C13 . 1.382(4) ?
C13 C14 . 1.390(4) ?
C13 H13 . 0.9500 ?
C14 C15 . 1.377(4) ?
C14 H14 . 0.9500 ?
C15 C16 . 1.375(4) ?
C15 H15 . 0.9500 ?
C16 C17 . 1.385(4) ?
C16 H16 . 0.9500 ?
C17 H17 . 0.9500 ?
C18 H18 . 0.9500 ?
C19 H19A . 0.9800 ?
C19 H19B . 0.9800 ?
C19 H19C . 0.9800 ?
C20 H20A . 0.9800 ?
C20 H20B . 0.9800 ?
C20 H20C . 0.9800 ?

loop_
_geom_hbond_atom_site_label_D
_geom_hbond_atom_site_label_H
_geom_hbond_atom_site_label_A
_geom_hbond_distance_DH
_geom_hbond_distance_HA
_geom_hbond_distance_DA
_geom_hbond_angle_DHA
_geom_hbond_publ_flag
N1 H1 O1 0.88 1.86 2.739(3) 175 no

loop_
_geom_torsion_atom_site_label_1
_geom_torsion_atom_site_label_2
_geom_torsion_atom_site_label_3
_geom_torsion_atom_site_label_4
_geom_torsion_site_symmetry_1
_geom_torsion
N2 Ni1 S1 C10 3_666 177.84(11)
N2 Ni1 S1 C10 . -2.16(11)
S1 Ni1 N2 C9 . -177.9(2)
S1 Ni1 N2 C9 3_666 2.1(2)
S1 Ni1 N2 N3 . 3.52(18)
S1 Ni1 N2 N3 3_666 -176.48(18)
C9 N2 N3 C10 . 177.8(2)
Ni1 N2 N3 C10 . -3.5(3)
C8 N1 C1 C2 . 179.3(3)
C8 N1 C1 C6 . -0.5(3)
N1 C1 C2 C3 . 178.4(3)
C6 C1 C2 C3 . -1.9(4)
C1 C2 C3 C4 . 0.7(4)
C2 C3 C4 C5 . 0.8(4)
C3 C4 C5 C6 . -1.2(4)
C4 C5 C6 C1 . 0.0(4)
C4 C5 C6 C7 . -178.9(3)
N1 C1 C6 C5 . -178.6(2)
C2 C1 C6 C5 . 1.5(4)
N1 C1 C6 C7 . 0.6(3)
C2 C1 C6 C7 . -179.3(3)
C5 C6 C7 C8 . 178.6(3)
C1 C6 C7 C8 . -0.5(3)
C5 C6 C7 C9 . -2.0(5)
C1 C6 C7 C9 . 179.0(2)
C1 N1 C8 C7 . 0.2(3)
C9 C7 C8 N1 . -179.2(3)
C6 C7 C8 N1 . 0.2(3)
N3 N2 C9 C7 . 0.1(4)
Ni1 N2 C9 C7 . -178.5(2)
C8 C7 C9 N2 . -2.8(5)
C6 C7 C9 N2 . 177.9(3)
N2 N3 C10 S1 . 1.1(3)
N2 N3 C10 S2 . -179.25(17)
Ni1 S1 C10 N3 . 1.2(2)
Ni1 S1 C10 S2 . -178.47(13)
C11 S2 C10 N3 . 6.4(3)
C11 S2 C10 S1 . -173.95(15)
C10 S2 C11 C12 . -80.3(2)
S2 C11 C12 C17 . 165.3(2)
S2 C11 C12 C13 . -16.5(4)
C17 C12 C13 C14 . -1.5(4)
C11 C12 C13 C14 . -179.7(3)
C12 C13 C14 C15 . 1.4(5)
C13 C14 C15 C16 . -0.7(5)
C14 C15 C16 C17 . 0.1(5)
C13 C12 C17 C16 . 0.9(4)
C11 C12 C17 C16 . 179.2(3)
C15 C16 C17 C12 . -0.2(5)
C20 N4 C18 O1 . -177.4(3)
C19 N4 C18 O1 . -1.6(5)
